data_2202489
loop_
_publ_author_name
'Aravindan, P. G.'
'Selvanayagam, S.'
'Yogavel, M.'
'Velmurugan, D.'
'Ravikumar, K.'
'Nagarajan, N.'
'Perumal, P. T.'

_publ_section_title
;
 3-Chloro-3-(9-ethyl-6-methyl-9<i>H</i>-carbazol-3-yl)propenal
;
_journal_issue 9
_journal_name_full 'Acta Crystallographica Section E'
_journal_page_first o1432
_journal_page_last o1434
_journal_paper_doi 10.1107/S1600536803018348
_journal_volume 59
_journal_year 2003
_chemical_formula_iupac 'C18 H16 Cl N O'
_chemical_formula_moiety 'C18 H16 Cl N O'
_chemical_formula_sum 'C18 H16 Cl N O'
_chemical_formula_weight 297.77
_chemical_name_systematic
;
3-Chloro-3-(9-ethyl-6-methyl-9H-carbazol-3-yl)propenal
;
_space_group_IT_number 2
_symmetry_cell_setting triclinic
_symmetry_space_group_name_Hall '-P 1'
_symmetry_space_group_name_H-M 'P -1'
_atom_sites_solution_hydrogens geom
_atom_sites_solution_primary direct
_atom_sites_solution_secondary difmap
_audit_creation_method SHELXL97
_cell_angle_alpha 105.247(2)
_cell_angle_beta 91.771(2)
_cell_angle_gamma 104.378(2)
_cell_formula_units_Z 2
_cell_length_a 7.3191(7)
_cell_length_b 8.9264(9)
_cell_length_c 12.2024(12)
_cell_measurement_reflns_used 1829
_cell_measurement_temperature 293(2)
_cell_measurement_theta_max 27.48
_cell_measurement_theta_min 2.45
_cell_volume 741.11(13)
_computing_cell_refinement 'SAINT (Siemens, 1996)'
_computing_data_collection 'SMART (Siemens, 1996)'
_computing_data_reduction SAINT
_computing_molecular_graphics 'ZORTEP (Zsolnai, 1997) and PLATON (Spek, 1990)'
_computing_publication_material 'SHELXL97 and PARST (Nardelli, 1995)'
_computing_structure_refinement 'SHELXL97 (Sheldrick, 1997)'
_computing_structure_solution 'SHELXS97 (Sheldrick, 1997)'
_diffrn_ambient_temperature 293(2)
_diffrn_measured_fraction_theta_full 0.984
_diffrn_measured_fraction_theta_max 0.916
_diffrn_measurement_device_type 'Siemens SMART CCD area-detector'
_diffrn_measurement_method \w
_diffrn_radiation_monochromator graphite
_diffrn_radiation_source 'fine-focus sealed tube'
_diffrn_radiation_type MoK\a
_diffrn_radiation_wavelength 0.71073
_diffrn_reflns_av_R_equivalents 0.015
_diffrn_reflns_av_sigmaI/netI 0.034
_diffrn_reflns_limit_h_max 9
_diffrn_reflns_limit_h_min -9
_diffrn_reflns_limit_k_max 11
_diffrn_reflns_limit_k_min -11
_diffrn_reflns_limit_l_max 11
_diffrn_reflns_limit_l_min -15
_diffrn_reflns_number 4703
_diffrn_reflns_theta_full 25.00
_diffrn_reflns_theta_max 27.97
_diffrn_reflns_theta_min 1.74
_diffrn_standards_decay_% 0
_diffrn_standards_number 0
_exptl_absorpt_coefficient_mu 0.256
_exptl_absorpt_correction_type none
_exptl_crystal_colour yellow
_exptl_crystal_density_diffrn 1.334
_exptl_crystal_density_meas ?
_exptl_crystal_density_method 'not measured'
_exptl_crystal_description block
_exptl_crystal_F_000 312
_exptl_crystal_size_max 0.4
_exptl_crystal_size_mid 0.2
_exptl_crystal_size_min 0.2
_refine_diff_density_max 0.22
_refine_diff_density_min -0.23
_refine_ls_extinction_method none
_refine_ls_goodness_of_fit_ref 1.016
_refine_ls_hydrogen_treatment constr
_refine_ls_matrix_type full
_refine_ls_number_parameters 192
_refine_ls_number_reflns 3269
_refine_ls_number_restraints 0
_refine_ls_restrained_S_all 1.016
_refine_ls_R_factor_all 0.060
_refine_ls_R_factor_gt 0.048
_refine_ls_shift/su_max 0.002
_refine_ls_shift/su_mean 0.000
_refine_ls_structure_factor_coef Fsqd
_refine_ls_weighting_details 'calc w = 1/[\s^2^(Fo^2^)+(0.0636P)^2^+0.1889P] where P=(Fo^2^+2Fc^2^)/3'
_refine_ls_weighting_scheme calc
_refine_ls_wR_factor_gt 0.122
_refine_ls_wR_factor_ref 0.130
_reflns_number_gt 2672
_reflns_number_total 3269
_reflns_threshold_expression I>2\s(I)
_cod_data_source_file ci6256.cif
_cod_data_source_block I
_cod_depositor_comments
;
The following automatic conversions were performed:
'_symmetry_cell_setting' value 'Triclinic' changed to 'triclinic'
according to '/home/saulius/struct/CIF-dictionaries/cif_core.dic'
dictionary named 'cif_core.dic' version 2.4.1 from 2010-06-29.

Automatic conversion script
Id: cif_fix_enum 1527 2010-12-29 10:47:43Z saulius 

The following automatic conversions were performed:

'_symmetry_cell_setting' value 'Triclinic' changed to 'triclinic'
according to /home/saulius/struct/CIF-dictionaries/cif_core.dic
dictionary named 'cif_core.dic' version 2.4.1 from 2010-06-29.

Automatic conversion script
Id: cif_fix_values 1715 2011-07-08 13:25:40Z adriana 

The following automatic conversions were performed:

'_exptl_crystal_density_meas' value 'not measured' was changed to '?'
- the value is perceived as not measured.

Automatic conversion script
Id: cif_fix_values 3008 2015-01-20 13:52:24Z robertas 
;
_cod_database_code 2202489
_cod_database_fobs_code 2202489

loop_
_symmetry_equiv_pos_as_xyz
'x, y, z'
'-x, -y, -z'

loop_
_atom_site_label
_atom_site_fract_x
_atom_site_fract_y
_atom_site_fract_z
_atom_site_U_iso_or_equiv
_atom_site_adp_type
_atom_site_calc_flag
_atom_site_refinement_flags
_atom_site_occupancy
_atom_site_disorder_assembly
_atom_site_disorder_group
_atom_site_type_symbol
Cl1 0.29248(8) 0.36763(6) 0.22958(4) 0.05956(19) Uani d . 1 . . Cl
C3 0.1870(2) 0.3345(2) 0.43559(14) 0.0409(4) Uani d . 1 . . C
C4A 0.2524(2) 0.5765(2) 0.59199(14) 0.0387(4) Uani d . 1 . . C
N1 0.1805(2) 0.58443(19) 0.77307(12) 0.0462(4) Uani d . 1 . . N
C5A 0.3126(2) 0.7420(2) 0.66139(14) 0.0407(4) Uani d . 1 . . C
C4 0.2586(2) 0.5004(2) 0.47764(14) 0.0397(4) Uani d . 1 . . C
H4 0.3106 0.5608 0.4291 0.048 Uiso calc R 1 . . H
C13 0.1879(2) 0.2487(2) 0.31532(15) 0.0428(4) Uani d . 1 . . C
C1A 0.1731(3) 0.4845(2) 0.66539(14) 0.0421(4) Uani d . 1 . . C
C8A 0.2669(3) 0.7407(2) 0.77223(15) 0.0425(4) Uani d . 1 . . C
C14 0.1174(3) 0.0911(2) 0.26654(18) 0.0579(5) Uani d . 1 . . C
H14 0.0596 0.0304 0.3135 0.069 Uiso calc R 1 . . H
C2 0.1097(3) 0.2465(2) 0.51167(17) 0.0536(5) Uani d . 1 . . C
H2 0.0621 0.1353 0.4838 0.064 Uiso calc R 1 . . H
C8 0.3092(3) 0.8816(2) 0.86172(16) 0.0516(5) Uani d . 1 . . C
H8 0.2788 0.8802 0.9349 0.062 Uiso calc R 1 . . H
C5 0.4012(3) 0.8878(2) 0.64073(16) 0.0473(4) Uani d . 1 . . C
H5 0.4307 0.8901 0.5675 0.057 Uiso calc R 1 . . H
C1 0.1019(3) 0.3182(2) 0.62487(17) 0.0538(5) Uani d . 1 . . C
H1 0.0504 0.2574 0.6732 0.065 Uiso calc R 1 . . H
O1 0.0638(3) -0.1403(2) 0.11213(15) 0.0904(6) Uani d . 1 . . O
C7 0.3974(3) 1.0232(2) 0.83830(17) 0.0559(5) Uani d . 1 . . C
H7 0.4262 1.1185 0.8972 0.067 Uiso calc R 1 . . H
C10 0.1243(3) 0.5343(3) 0.87411(16) 0.0530(5) Uani d . 1 . . C
H10A 0.0187 0.4383 0.8518 0.064 Uiso calc R 1 . . H
H10B 0.0816 0.6186 0.9259 0.064 Uiso calc R 1 . . H
C6 0.4456(3) 1.0291(2) 0.72885(17) 0.0531(5) Uani d . 1 . . C
C15 0.1207(3) 0.0042(3) 0.14920(19) 0.0658(6) Uani d . 1 . . C
H15 0.1696 0.0630 0.0992 0.079 Uiso calc R 1 . . H
C11 0.2840(3) 0.4999(3) 0.93519(19) 0.0727(7) Uani d . 1 . . C
H11A 0.3220 0.4125 0.8856 0.109 Uiso calc R 1 . . H
H11B 0.2424 0.4710 1.0025 0.109 Uiso calc R 1 . . H
H11C 0.3896 0.5941 0.9564 0.109 Uiso calc R 1 . . H
C12 0.5468(4) 1.1878(3) 0.7089(2) 0.0743(7) Uani d . 1 . . C
H12A 0.6410 1.1713 0.6573 0.111 Uiso calc R 1 . . H
H12B 0.6069 1.2626 0.7802 0.111 Uiso calc R 1 . . H
H12C 0.4568 1.2304 0.6765 0.111 Uiso calc R 1 . . H

loop_
_atom_site_aniso_label
_atom_site_aniso_U_11
_atom_site_aniso_U_22
_atom_site_aniso_U_33
_atom_site_aniso_U_12
_atom_site_aniso_U_13
_atom_site_aniso_U_23
Cl1 0.0879(4) 0.0482(3) 0.0404(3) 0.0143(2) 0.0143(2) 0.0114(2)
C3 0.0451(9) 0.0372(9) 0.0388(9) 0.0102(7) 0.0037(7) 0.0088(7)
C4A 0.0415(9) 0.0366(8) 0.0371(9) 0.0093(7) 0.0036(7) 0.0095(7)
N1 0.0543(9) 0.0470(8) 0.0343(7) 0.0087(7) 0.0087(6) 0.0105(6)
C5A 0.0445(9) 0.0398(9) 0.0370(9) 0.0124(7) 0.0039(7) 0.0084(7)
C4 0.0453(9) 0.0373(9) 0.0353(8) 0.0093(7) 0.0049(7) 0.0100(7)
C13 0.0459(10) 0.0397(9) 0.0416(9) 0.0127(7) 0.0038(7) 0.0083(7)
C1A 0.0461(9) 0.0422(9) 0.0365(9) 0.0095(7) 0.0052(7) 0.0104(7)
C8A 0.0446(9) 0.0434(9) 0.0390(9) 0.0134(7) 0.0059(7) 0.0089(7)
C14 0.0732(14) 0.0451(11) 0.0475(11) 0.0097(10) 0.0121(9) 0.0044(8)
C2 0.0720(13) 0.0348(9) 0.0478(11) 0.0051(9) 0.0057(9) 0.0096(8)
C8 0.0626(12) 0.0519(11) 0.0371(9) 0.0168(9) 0.0071(8) 0.0051(8)
C5 0.0597(11) 0.0400(9) 0.0387(9) 0.0095(8) 0.0058(8) 0.0086(7)
C1 0.0694(13) 0.0436(10) 0.0452(10) 0.0040(9) 0.0103(9) 0.0166(8)
O1 0.1218(16) 0.0490(9) 0.0731(11) 0.0041(9) 0.0213(10) -0.0129(8)
C7 0.0701(13) 0.0442(10) 0.0444(10) 0.0153(9) 0.0018(9) -0.0027(8)
C10 0.0610(12) 0.0584(12) 0.0383(10) 0.0102(9) 0.0151(8) 0.0158(8)
C6 0.0659(12) 0.0388(10) 0.0494(11) 0.0112(9) 0.0025(9) 0.0063(8)
C15 0.0795(15) 0.0504(12) 0.0539(12) 0.0109(11) 0.0107(11) -0.0030(9)
C11 0.0781(16) 0.0948(18) 0.0527(13) 0.0201(14) 0.0099(11) 0.0355(12)
C12 0.1058(19) 0.0407(11) 0.0645(14) 0.0046(12) 0.0090(13) 0.0086(10)

loop_
_atom_type_symbol
_atom_type_description
_atom_type_scat_dispersion_real
_atom_type_scat_dispersion_imag
_atom_type_scat_source
C C 0.0033 0.0016 'International Tables Vol C Tables 4.2.6.8 and 6.1.1.4'
H H 0.0000 0.0000 'International Tables Vol C Tables 4.2.6.8 and 6.1.1.4'
N N 0.0061 0.0033 'International Tables Vol C Tables 4.2.6.8 and 6.1.1.4'
O O 0.0106 0.0060 'International Tables Vol C Tables 4.2.6.8 and 6.1.1.4'
Cl Cl 0.1484 0.1585 'International Tables Vol C Tables 4.2.6.8 and 6.1.1.4'

loop_
_geom_angle_atom_site_label_1
_geom_angle_atom_site_label_2
_geom_angle_atom_site_label_3
_geom_angle
_geom_angle_publ_flag
C4 C3 C2 118.5(2) ?
C4 C3 C13 122.3(2) ?
C2 C3 C13 119.3(2) ?
C4 C4A C1A 119.8(2) ?
C4 C4A C5A 134.0(2) ?
C1A C4A C5A 106.20(10) ?
C1A N1 C8A 108.50(10) y
C1A N1 C10 126.1(2) y
C8A N1 C10 125.2(2) y
C5 C5A C8A 119.2(2) ?
C5 C5A C4A 134.4(2) ?
C8A C5A C4A 106.4(2) ?
C3 C4 C4A 120.1(2) ?
C3 C4 H4 119.9 ?
C4A C4 H4 119.9 ?
C14 C13 C3 126.5(2) y
C14 C13 Cl1 117.8(2) ?
C3 C13 Cl1 115.60(10) ?
N1 C1A C1 129.6(2) ?
N1 C1A C4A 109.6(2) ?
C1 C1A C4A 120.8(2) ?
N1 C8A C8 129.2(2) ?
N1 C8A C5A 109.4(2) ?
C8 C8A C5A 121.4(2) ?
C13 C14 C15 127.3(2) y
C13 C14 H14 116.3 ?
C15 C14 H14 116.3 ?
C1 C2 C3 122.7(2) ?
C1 C2 H2 118.7 ?
C3 C2 H2 118.7 ?
C7 C8 C8A 117.8(2) ?
C7 C8 H8 121.1 ?
C8A C8 H8 121.1 ?
C6 C5 C5A 120.2(2) ?
C6 C5 H5 119.9 ?
C5A C5 H5 119.9 ?
C2 C1 C1A 118.1(2) ?
C2 C1 H1 120.9 ?
C1A C1 H1 120.9 ?
C8 C7 C6 122.4(2) ?
C8 C7 H7 118.8 ?
C6 C7 H7 118.8 ?
N1 C10 C11 112.2(2) ?
N1 C10 H10A 109.2 ?
C11 C10 H10A 109.2 ?
N1 C10 H10B 109.2 ?
C11 C10 H10B 109.2 ?
H10A C10 H10B 107.9 ?
C5 C6 C7 119.0(2) ?
C5 C6 C12 121.0(2) ?
C7 C6 C12 120.0(2) ?
O1 C15 C14 123.9(2) ?
O1 C15 H15 118.1 ?
C14 C15 H15 118.1 ?
C10 C11 H11A 109.5 ?
C10 C11 H11B 109.5 ?
H11A C11 H11B 109.5 ?
C10 C11 H11C 109.5 ?
H11A C11 H11C 109.5 ?
H11B C11 H11C 109.5 ?
C6 C12 H12A 109.5 ?
C6 C12 H12B 109.5 ?
H12A C12 H12B 109.5 ?
C6 C12 H12C 109.5 ?
H12A C12 H12C 109.5 ?
H12B C12 H12C 109.5 ?

loop_
_geom_bond_atom_site_label_1
_geom_bond_atom_site_label_2
_geom_bond_site_symmetry_2
_geom_bond_distance
_geom_bond_publ_flag
Cl1 C13 . 1.743(2) y
C3 C4 . 1.389(2) y
C3 C2 . 1.412(2) y
C3 C13 . 1.467(2) y
C4A C4 . 1.389(2) y
C4A C1A . 1.412(2) y
C4A C5A . 1.445(2) y
N1 C1A . 1.371(2) y
N1 C8A . 1.384(2) y
N1 C10 . 1.456(2) y
C5A C5 . 1.394(2) y
C5A C8A . 1.405(2) y
C4 H4 . 0.93 ?
C13 C14 . 1.334(3) y
C1A C1 . 1.390(3) y
C8A C8 . 1.391(3) y
C14 C15 . 1.442(3) y
C14 H14 . 0.93 ?
C2 C1 . 1.371(3) y
C2 H2 . 0.93 ?
C8 C7 . 1.375(3) y
C8 H8 . 0.93 ?
C5 C6 . 1.384(3) y
C5 H5 . 0.93 ?
C1 H1 . 0.93 ?
O1 C15 . 1.207(3) y
C7 C6 . 1.403(3) y
C7 H7 . 0.93 ?
C10 C11 . 1.504(3) y
C10 H10A . 0.97 ?
C10 H10B . 0.97 ?
C6 C12 . 1.513(3) y
C15 H15 . 0.93 ?
C11 H11A . 0.96 ?
C11 H11B . 0.96 ?
C11 H11C . 0.96 ?
C12 H12A . 0.96 ?
C12 H12B . 0.96 ?
C12 H12C . 0.96 ?

loop_
_geom_hbond_atom_site_label_D
_geom_hbond_atom_site_label_H
_geom_hbond_atom_site_label_A
_geom_hbond_distance_DH
_geom_hbond_distance_HA
_geom_hbond_distance_DA
_geom_hbond_angle_DHA
C4 H4 Cl1 0.93 2.57 2.989(2) 108
C15 H15 Cl1 0.93 2.68 3.048(2) 105

loop_
_geom_torsion_atom_site_label_1
_geom_torsion_atom_site_label_2
_geom_torsion_atom_site_label_3
_geom_torsion_atom_site_label_4
_geom_torsion
_geom_torsion_publ_flag
C4 C4A C5A C5 -0.9(4) ?
C1A C4A C5A C5 179.2(2) ?
C4 C4A C5A C8A -179.9(2) ?
C1A C4A C5A C8A 0.2(2) ?
C2 C3 C4 C4A -0.3(3) ?
C13 C3 C4 C4A 179.2(2) ?
C1A C4A C4 C3 -0.1(3) ?
C5A C4A C4 C3 180.0(2) ?
C4 C3 C13 C14 -177.8(2) ?
C2 C3 C13 C14 1.7(3) ?
C4 C3 C13 Cl1 2.3(2) ?
C2 C3 C13 Cl1 -178.30(10) ?
C8A N1 C1A C1 179.1(2) ?
C10 N1 C1A C1 4.5(3) ?
C8A N1 C1A C4A -1.1(2) ?
C10 N1 C1A C4A -175.7(2) ?
C4 C4A C1A N1 -179.4(2) ?
C5A C4A C1A N1 0.6(2) ?
C4 C4A C1A C1 0.4(3) ?
C5A C4A C1A C1 -179.6(2) ?
C1A N1 C8A C8 -178.4(2) ?
C10 N1 C8A C8 -3.8(3) ?
C1A N1 C8A C5A 1.2(2) ?
C10 N1 C8A C5A 175.8(2) ?
C5 C5A C8A N1 180.0(2) ?
C4A C5A C8A N1 -0.8(2) ?
C5 C5A C8A C8 -0.3(3) ?
C4A C5A C8A C8 178.9(2) ?
C3 C13 C14 C15 -178.5(2) y
Cl1 C13 C14 C15 1.5(3) ?
C4 C3 C2 C1 0.2(3) ?
C13 C3 C2 C1 -179.3(2) ?
N1 C8A C8 C7 179.7(2) ?
C5A C8A C8 C7 0.1(3) ?
C8A C5A C5 C6 0.8(3) ?
C4A C5A C5 C6 -178.1(2) ?
C3 C2 C1 C1A 0.1(3) ?
N1 C1A C1 C2 179.3(2) ?
C4A C1A C1 C2 -0.5(3) ?
C8A C8 C7 C6 -0.2(3) ?
C1A N1 C10 C11 87.7(2) y
C8A N1 C10 C11 -86.0(2) y
C5A C5 C6 C7 -0.9(3) ?
C5A C5 C6 C12 178.2(2) ?
C8 C7 C6 C5 0.7(3) ?
C8 C7 C6 C12 -178.5(2) ?
C13 C14 C15 O1 175.5(2) ?

loop_
_cod_related_entry_id
_cod_related_entry_database
_cod_related_entry_code
1 ChemSpider 21174789
